data_7007411
loop_
_publ_author_name
'Salmon, Lionel'
'Thu\'ery, Pierre'
'Ephritikhine, Michel'

_publ_section_title
;
 Synthesis and crystal structure of uranium(IV) complexes with
 calix[n]arenes (n = 4, 6 and 8): mononuclear, polynuclear and 1D
 polymeric species.
;
_journal_issue 30
_journal_name_full 'Dalton transactions (Cambridge, England : 2003)'
_journal_page_first 3629
_journal_page_last 3637
_journal_paper_doi 10.1039/b604712b
_journal_year 2006
_chemical_formula_sum 'C58 H56 N4 O8 U'
_chemical_formula_weight 1175.10
_space_group_IT_number 15
_symmetry_cell_setting monoclinic
_symmetry_space_group_name_Hall '-C 2yc'
_symmetry_space_group_name_H-M 'C 1 2/c 1'
_atom_sites_solution_hydrogens geom
_atom_sites_solution_primary direct
_atom_sites_solution_secondary difmap
_audit_creation_method SHELXL-97
_cell_angle_alpha 90.00
_cell_angle_beta 120.446(2)
_cell_angle_gamma 90.00
_cell_formula_units_Z 4
_cell_length_a 21.3919(5)
_cell_length_b 17.0589(5)
_cell_length_c 17.0640(5)
_cell_measurement_reflns_used 39725
_cell_measurement_temperature 100(2)
_cell_measurement_theta_max 25.68
_cell_measurement_theta_min 3.47
_cell_volume 5368.4(3)
_computing_cell_refinement 'DENZO (Otwinowski & Minor, 1997)'
_computing_data_collection 'COLLECT (Hooft, 1998)'
_computing_data_reduction 'DENZO and SCALEPACK (Otwinowski & Minor, 1997)'
_computing_molecular_graphics 'SHELXTL (Sheldrick, 1999)'
_computing_publication_material 'SHELXTL (Sheldrick, 1999); PLATON (Spek, 2003)'
_computing_structure_refinement 'SHELXL-97 (Sheldrick, 1997)'
_computing_structure_solution 'SHELXS-97 (Sheldrick, 1997)'
_diffrn_ambient_temperature 100(2)
_diffrn_measured_fraction_theta_full 0.969
_diffrn_measured_fraction_theta_max 0.969
_diffrn_measurement_device_type 'Nonius Kappa-CCD area-detector diffractometer'
_diffrn_measurement_method 'two \f and one \w scans with 2\% steps'
_diffrn_radiation_monochromator graphite
_diffrn_radiation_source 'fine-focus sealed tube'
_diffrn_radiation_type MoK\a
_diffrn_radiation_wavelength 0.71073
_diffrn_reflns_av_R_equivalents 0.0816
_diffrn_reflns_av_sigmaI/netI 0.0599
_diffrn_reflns_limit_h_max 26
_diffrn_reflns_limit_h_min 0
_diffrn_reflns_limit_k_max 20
_diffrn_reflns_limit_k_min 0
_diffrn_reflns_limit_l_max 17
_diffrn_reflns_limit_l_min -20
_diffrn_reflns_number 39725
_diffrn_reflns_theta_full 25.68
_diffrn_reflns_theta_max 25.68
_diffrn_reflns_theta_min 3.47
_diffrn_standards_decay_% 0
_diffrn_standards_interval_time 0
_exptl_absorpt_coefficient_mu 3.080
_exptl_absorpt_correction_T_max 0.831
_exptl_absorpt_correction_T_min 0.544
_exptl_absorpt_correction_type refdelf
_exptl_absorpt_process_details 'program DELABS from PLATON (Spek, 2003)'
_exptl_crystal_colour 'translucent light green'
_exptl_crystal_density_diffrn 1.454
_exptl_crystal_density_meas ?
_exptl_crystal_description platelet
_exptl_crystal_F_000 2352
_exptl_crystal_size_max 0.18
_exptl_crystal_size_mid 0.10
_exptl_crystal_size_min 0.06
_refine_diff_density_max 1.118
_refine_diff_density_min -0.959
_refine_diff_density_rms 0.203
_refine_ls_extinction_method none
_refine_ls_goodness_of_fit_ref 1.063
_refine_ls_hydrogen_treatment constr
_refine_ls_matrix_type full
_refine_ls_number_parameters 339
_refine_ls_number_reflns 4943
_refine_ls_number_restraints 90
_refine_ls_restrained_S_all 1.082
_refine_ls_R_factor_all 0.0990
_refine_ls_R_factor_gt 0.0705
_refine_ls_shift/su_max 0.001
_refine_ls_shift/su_mean 0.000
_refine_ls_structure_factor_coef Fsqd
_refine_ls_weighting_details 'calc w=1/[\s^2^(Fo^2^)+(0.0978P)^2^+62.5699P] where P=(Fo^2^+2Fc^2^)/3'
_refine_ls_weighting_scheme calc
_refine_ls_wR_factor_gt 0.1725
_refine_ls_wR_factor_ref 0.1864
_reflns_number_gt 3752
_reflns_number_total 4943
_reflns_threshold_expression >2sigma(I)
_cod_data_source_file b604712b.txt
_cod_data_source_block 8.4py
_cod_original_sg_symbol_H-M 'C 2/c'
_cod_database_code 7007411

loop_
_symmetry_equiv_pos_as_xyz
'x, y, z'
'-x, y, -z+1/2'
'x+1/2, y+1/2, z'
'-x+1/2, y+1/2, -z+1/2'
'-x, -y, -z'
'x, -y, z-1/2'
'-x+1/2, -y+1/2, -z'
'x+1/2, -y+1/2, z-1/2'

loop_
_atom_site_label
_atom_site_type_symbol
_atom_site_fract_x
_atom_site_fract_y
_atom_site_fract_z
_atom_site_U_iso_or_equiv
_atom_site_adp_type
_atom_site_occupancy
_atom_site_symmetry_multiplicity
_atom_site_calc_flag
_atom_site_refinement_flags
_atom_site_disorder_assembly
_atom_site_disorder_group
U U 0.0000 0.07612(3) 0.7500 0.0489(2) Uani 1 2 d S . .
O1 O 0.0030(3) 0.1627(3) 0.8431(4) 0.0396(14) Uani 1 1 d . . .
O2 O 0.1268(4) 0.1314(4) 0.8262(4) 0.0475(16) Uani 1 1 d . . .
H2 H 0.1612 0.1015 0.8181 0.057 Uiso 1 1 d R . .
O3 O -0.0704(5) 0.0008(4) 0.7947(5) 0.070(2) Uani 1 1 d . . .
O4 O 0.0772(5) -0.0033(4) 0.8770(5) 0.070(2) Uani 1 1 d . . .
N1 N 0.2409(6) 0.0571(6) 0.8410(7) 0.067(3) Uani 1 1 d . . .
N2 N 0.0000 0.3722(7) 0.7500 0.053(3) Uani 1 2 d S . .
C1 C -0.0599(5) 0.2367(6) 0.8999(6) 0.041(2) Uani 1 1 d . . .
C2 C 0.0044(5) 0.2123(5) 0.9063(6) 0.041(2) Uani 1 1 d . . .
C3 C 0.0729(5) 0.2378(5) 0.9792(6) 0.037(2) Uani 1 1 d . . .
C4 C 0.0737(6) 0.2872(6) 1.0444(6) 0.045(2) Uani 1 1 d . . .
H4 H 0.1178 0.3049 1.0922 0.054 Uiso 1 1 calc R . .
C5 C 0.0100(5) 0.3101(6) 1.0387(6) 0.047(2) Uani 1 1 d . . .
H5 H 0.0111 0.3430 1.0829 0.057 Uiso 1 1 calc R . .
C6 C -0.0550(6) 0.2849(6) 0.9686(7) 0.052(3) Uani 1 1 d . . .
H6 H -0.0974 0.3004 0.9668 0.063 Uiso 1 1 calc R . .
C7 C 0.1415(5) 0.2110(5) 0.9833(6) 0.041(2) Uani 1 1 d . . .
H7A H 0.1393 0.1547 0.9742 0.050 Uiso 1 1 calc R . .
H7B H 0.1824 0.2220 1.0433 0.050 Uiso 1 1 calc R . .
C8 C 0.1538(5) 0.2506(5) 0.9125(6) 0.041(2) Uani 1 1 d . . .
C9 C 0.1433(5) 0.2115(5) 0.8344(6) 0.042(2) Uani 1 1 d . . .
C10 C 0.1503(5) 0.2482(6) 0.7674(6) 0.046(2) Uani 1 1 d . . .
C11 C 0.1702(5) 0.3267(6) 0.7791(6) 0.043(2) Uani 1 1 d . . .
H11 H 0.1744 0.3528 0.7342 0.052 Uiso 1 1 calc R . .
C12 C 0.1837(5) 0.3667(6) 0.8568(7) 0.048(2) Uani 1 1 d . . .
H12 H 0.1995 0.4184 0.8655 0.058 Uiso 1 1 calc R . .
C13 C 0.1737(5) 0.3294(5) 0.9215(6) 0.042(2) Uani 1 1 d . . .
H13 H 0.1803 0.3574 0.9719 0.050 Uiso 1 1 calc R . .
C14 C 0.1311(6) 0.2077(7) 0.6782(7) 0.055(3) Uani 1 1 d . . .
H14A H 0.1693 0.2172 0.6646 0.066 Uiso 1 1 calc R . .
H14B H 0.1280 0.1516 0.6849 0.066 Uiso 1 1 calc R . .
C15 C -0.1205(11) -0.0756(10) 0.8639(14) 0.088(5) Uani 1 1 d . . .
H15A H -0.1199 -0.0525 0.9155 0.132 Uiso 1 1 calc R . .
H15B H -0.1162 -0.1315 0.8711 0.132 Uiso 1 1 calc R . .
H15C H -0.1652 -0.0628 0.8097 0.132 Uiso 1 1 calc R . .
C16 C -0.0612(10) -0.0459(9) 0.8568(11) 0.068(4) Uani 1 1 d . . .
C17 C 0.0047(9) -0.0708(7) 0.9110(12) 0.083(4) Uani 1 1 d . . .
H17 H 0.0050 -0.1162 0.9413 0.099 Uiso 1 1 calc R . .
C18 C 0.0700(9) -0.0490(8) 0.9340(9) 0.084(4) Uani 1 1 d . . .
C19 C 0.1414(12) -0.0782(12) 1.0082(15) 0.105(7) Uani 1 1 d . . .
H19A H 0.1363 -0.0969 1.0577 0.158 Uiso 1 1 calc R . .
H19B H 0.1762 -0.0363 1.0290 0.158 Uiso 1 1 calc R . .
H19C H 0.1578 -0.1203 0.9856 0.158 Uiso 1 1 calc R . .
C20 C 0.2660(9) 0.0088(9) 0.9108(10) 0.094(4) Uani 1 1 d U . .
H20 H 0.2405 0.0037 0.9414 0.113 Uiso 1 1 calc R . .
C21 C 0.3288(10) -0.0347(11) 0.9403(13) 0.115(6) Uani 1 1 d U . .
H21 H 0.3436 -0.0712 0.9868 0.138 Uiso 1 1 calc R . .
C22 C 0.3693(9) -0.0217(10) 0.8976(12) 0.105(5) Uani 1 1 d U . .
H22 H 0.4129 -0.0478 0.9174 0.125 Uiso 1 1 calc R . .
C23 C 0.3432(7) 0.0304(7) 0.8256(9) 0.073(3) Uani 1 1 d U . .
H23 H 0.3682 0.0396 0.7951 0.088 Uiso 1 1 calc R . .
C24 C 0.2798(7) 0.0676(7) 0.8013(10) 0.072(3) Uani 1 1 d U . .
H24 H 0.2624 0.1030 0.7532 0.087 Uiso 1 1 calc R . .
C25 C 0.0089(6) 0.4119(6) 0.8249(8) 0.054(3) Uani 1 1 d . . .
H25 H 0.0147 0.3851 0.8757 0.065 Uiso 1 1 calc R . .
C26 C 0.0088(6) 0.4921(7) 0.8227(9) 0.066(3) Uani 1 1 d . . .
H26 H 0.0149 0.5203 0.8729 0.079 Uiso 1 1 calc R . .
C27 C 0.0000 0.5303(10) 0.7500 0.065(4) Uani 1 2 d SU . .
H27 H 0.0000 0.5848 0.7500 0.078 Uiso 1 2 calc SR . .
N3 N 0.2961(7) 0.2024(7) 0.6714(11) 0.076(6) Uani 0.50 1 d PGU . .
C28 C 0.3063(7) 0.2830(7) 0.6814(11) 0.080(7) Uani 0.50 1 d PGU . .
H28 H 0.2754 0.3139 0.6917 0.096 Uiso 0.50 1 calc PR . .
C29 C 0.3628(8) 0.3176(6) 0.6758(10) 0.055(5) Uani 0.50 1 d PGU . .
H29 H 0.3696 0.3716 0.6825 0.066 Uiso 0.50 1 calc PR . .
C30 C 0.4091(6) 0.2715(7) 0.6604(10) 0.044(4) Uani 0.50 1 d PGU . .
H30 H 0.4469 0.2947 0.6567 0.052 Uiso 0.50 1 calc PR . .
C31 C 0.3989(7) 0.1909(7) 0.6504(11) 0.072(7) Uani 0.50 1 d PGU . .
H31 H 0.4298 0.1600 0.6401 0.086 Uiso 0.50 1 calc PR . .
C32 C 0.3424(7) 0.1563(6) 0.6559(11) 0.051(5) Uani 0.50 1 d PGU . .
H32 H 0.3355 0.1023 0.6493 0.061 Uiso 0.50 1 calc PR . .

loop_
_atom_site_aniso_label
_atom_site_aniso_U_11
_atom_site_aniso_U_22
_atom_site_aniso_U_33
_atom_site_aniso_U_23
_atom_site_aniso_U_13
_atom_site_aniso_U_12
U 0.0924(5) 0.0219(3) 0.0389(3) 0.000 0.0380(3) 0.000
O1 0.053(4) 0.034(3) 0.036(3) -0.005(3) 0.025(3) -0.005(3)
O2 0.064(4) 0.037(3) 0.048(4) 0.008(3) 0.034(3) 0.021(3)
O3 0.111(6) 0.041(4) 0.066(4) 0.006(3) 0.049(4) -0.012(4)
O4 0.109(6) 0.042(4) 0.056(4) 0.019(3) 0.040(4) 0.015(4)
N1 0.065(5) 0.053(4) 0.058(5) -0.012(4) 0.013(4) 0.020(4)
N2 0.043(7) 0.051(7) 0.053(7) 0.000 0.016(6) 0.000
C1 0.040(6) 0.054(5) 0.035(5) -0.002(4) 0.023(4) -0.010(4)
C2 0.053(6) 0.037(5) 0.038(5) 0.002(4) 0.028(5) -0.007(4)
C3 0.050(6) 0.029(4) 0.039(5) 0.002(4) 0.028(5) 0.002(4)
C4 0.050(6) 0.049(5) 0.032(5) -0.011(4) 0.016(4) -0.004(4)
C5 0.037(6) 0.065(6) 0.036(5) -0.014(5) 0.016(5) 0.003(5)
C6 0.053(7) 0.065(7) 0.046(6) -0.010(5) 0.030(5) -0.002(5)
C7 0.053(6) 0.037(5) 0.034(4) 0.006(4) 0.022(4) 0.016(4)
C8 0.037(5) 0.043(5) 0.043(5) 0.016(4) 0.021(4) 0.020(4)
C9 0.037(5) 0.043(5) 0.044(5) 0.012(4) 0.019(4) 0.022(4)
C10 0.044(6) 0.056(6) 0.043(5) 0.010(4) 0.026(5) 0.019(4)
C11 0.026(5) 0.061(6) 0.044(5) 0.017(5) 0.018(4) 0.014(4)
C12 0.028(5) 0.056(6) 0.053(6) 0.013(5) 0.015(4) 0.007(4)
C13 0.029(5) 0.046(5) 0.044(5) 0.004(4) 0.014(4) 0.008(4)
C14 0.058(7) 0.061(7) 0.054(6) 0.004(5) 0.035(6) 0.014(5)
C15 0.105(9) 0.080(9) 0.098(9) 0.018(7) 0.066(7) -0.001(7)
C16 0.101(9) 0.051(6) 0.063(7) 0.008(6) 0.050(6) 0.000(6)
C17 0.104(8) 0.036(5) 0.119(9) 0.016(5) 0.065(7) 0.005(6)
C18 0.112(9) 0.059(6) 0.061(6) 0.018(5) 0.029(6) 0.021(6)
C19 0.119(10) 0.098(10) 0.091(9) 0.029(7) 0.047(8) 0.006(8)
C20 0.099(8) 0.085(7) 0.084(7) -0.003(6) 0.036(6) 0.040(6)
C21 0.109(9) 0.105(9) 0.105(9) 0.005(7) 0.035(7) 0.046(7)
C22 0.087(8) 0.099(9) 0.103(9) -0.009(7) 0.031(7) 0.026(7)
C23 0.058(6) 0.060(6) 0.078(7) -0.019(5) 0.018(5) 0.008(5)
C24 0.064(7) 0.056(6) 0.072(7) -0.010(5) 0.017(5) 0.011(5)
C25 0.052(6) 0.053(6) 0.060(6) -0.003(5) 0.031(5) 0.007(5)
C26 0.037(6) 0.070(8) 0.090(9) -0.029(7) 0.032(6) -0.002(5)
C27 0.055(8) 0.048(7) 0.090(9) 0.000 0.036(7) 0.000
N3 0.073(7) 0.079(8) 0.080(8) -0.004(5) 0.043(6) -0.001(5)
C28 0.076(11) 0.086(11) 0.083(11) -0.012(8) 0.044(8) 0.004(8)
C29 0.058(9) 0.050(8) 0.049(8) -0.006(7) 0.020(7) -0.027(7)
C30 0.028(8) 0.043(7) 0.050(8) 0.012(7) 0.014(6) 0.000(6)
C31 0.054(10) 0.065(10) 0.088(11) 0.016(8) 0.030(8) 0.001(8)
C32 0.038(8) 0.047(8) 0.069(9) -0.017(7) 0.028(7) -0.002(6)

loop_
_atom_type_symbol
_atom_type_description
_atom_type_scat_dispersion_real
_atom_type_scat_dispersion_imag
_atom_type_scat_source
C C 0.0033 0.0016 'International Tables Vol C Tables 4.2.6.8 and 6.1.1.4'
H H 0.0000 0.0000 'International Tables Vol C Tables 4.2.6.8 and 6.1.1.4'
O O 0.0106 0.0060 'International Tables Vol C Tables 4.2.6.8 and 6.1.1.4'
U U -9.6767 9.6646 'International Tables Vol C Tables 4.2.6.8 and 6.1.1.4'
N N 0.0061 0.0033 'International Tables Vol C Tables 4.2.6.8 and 6.1.1.4'

loop_
_geom_angle_atom_site_label_1
_geom_angle_atom_site_label_2
_geom_angle_atom_site_label_3
_geom_angle
_geom_angle_site_symmetry_1
_geom_angle_site_symmetry_3
_geom_angle_publ_flag
O1 U O1 93.0(3) . 2_556 ?
O1 U O4 144.5(3) . 2_556 ?
O1 U O4 88.4(3) 2_556 2_556 ?
O1 U O4 88.4(2) . . ?
O1 U O4 144.5(3) 2_556 . ?
O4 U O4 110.4(4) 2_556 . ?
O1 U O3 85.5(2) . . ?
O1 U O3 145.3(3) 2_556 . ?
O4 U O3 74.0(3) 2_556 . ?
O4 U O3 70.1(3) . . ?
O1 U O3 145.3(3) . 2_556 ?
O1 U O3 85.5(2) 2_556 2_556 ?
O4 U O3 70.1(3) 2_556 2_556 ?
O4 U O3 74.0(3) . 2_556 ?
O3 U O3 114.7(4) . 2_556 ?
O1 U O2 74.9(2) . . ?
O1 U O2 75.2(2) 2_556 . ?
O4 U O2 138.9(3) 2_556 . ?
O4 U O2 70.9(3) . . ?
O3 U O2 136.6(2) . . ?
O3 U O2 71.2(3) 2_556 . ?
O1 U O2 75.2(2) . 2_556 ?
O1 U O2 74.9(2) 2_556 2_556 ?
O4 U O2 70.9(3) 2_556 2_556 ?
O4 U O2 138.9(3) . 2_556 ?
O3 U O2 71.2(3) . 2_556 ?
O3 U O2 136.6(2) 2_556 2_556 ?
O2 U O2 136.1(3) . 2_556 ?
C2 O1 U 175.0(5) . . ?
C9 O2 U 124.5(5) . . ?
C16 O3 U 139.2(11) . . ?
C18 O4 U 136.5(9) . . ?
C20 N1 C24 118.3(12) . . ?
C25 N2 C25 120.8(13) 2_556 . ?
C2 C1 C6 117.5(9) . . ?
C2 C1 C14 119.2(8) . 2_556 ?
C6 C1 C14 123.3(9) . 2_556 ?
O1 C2 C1 120.1(8) . . ?
O1 C2 C3 118.8(8) . . ?
C1 C2 C3 121.2(8) . . ?
C4 C3 C2 118.2(8) . . ?
C4 C3 C7 122.1(9) . . ?
C2 C3 C7 119.7(8) . . ?
C5 C4 C3 120.5(9) . . ?
C6 C5 C4 120.4(9) . . ?
C5 C6 C1 122.2(10) . . ?
C3 C7 C8 112.6(7) . . ?
C13 C8 C9 117.1(8) . . ?
C13 C8 C7 120.5(8) . . ?
C9 C8 C7 122.3(8) . . ?
C10 C9 O2 119.3(8) . . ?
C10 C9 C8 122.7(9) . . ?
O2 C9 C8 118.0(8) . . ?
C9 C10 C11 118.3(9) . . ?
C9 C10 C14 122.3(10) . . ?
C11 C10 C14 119.2(9) . . ?
C12 C11 C10 120.8(9) . . ?
C13 C12 C11 119.8(10) . . ?
C12 C13 C8 121.2(9) . . ?
C1 C14 C10 111.9(8) 2_556 . ?
O3 C16 C17 117.0(15) . . ?
O3 C16 C15 122.0(17) . . ?
C17 C16 C15 120.8(14) . . ?
C18 C17 C16 137.0(14) . . ?
C17 C18 O4 117.2(13) . . ?
C17 C18 C19 130.0(15) . . ?
O4 C18 C19 111.9(16) . . ?
N1 C20 C21 122.5(17) . . ?
C20 C21 C22 117.8(18) . . ?
C23 C22 C21 119.0(15) . . ?
C24 C23 C22 117.5(15) . . ?
N1 C24 C23 124.7(14) . . ?
C26 C25 N2 118.1(11) . . ?
C27 C26 C25 120.9(12) . . ?
C26 C27 C26 121.3(16) . 2_556 ?
C28 N3 C32 120.0 . . ?
C29 C28 N3 120.0 . . ?
C30 C29 C28 120.0 . . ?
C29 C30 C31 120.0 . . ?
C32 C31 C30 120.0 . . ?
C31 C32 N3 120.0 . . ?

loop_
_geom_bond_atom_site_label_1
_geom_bond_atom_site_label_2
_geom_bond_distance
_geom_bond_site_symmetry_2
_geom_bond_publ_flag
U O1 2.146(6) . ?
U O1 2.146(6) 2_556 ?
U O4 2.374(7) 2_556 ?
U O4 2.374(7) . ?
U O3 2.381(8) . ?
U O3 2.381(8) 2_556 ?
U O2 2.522(7) . ?
U O2 2.522(7) 2_556 ?
O1 C2 1.360(11) . ?
O2 C9 1.400(11) . ?
O3 C16 1.259(16) . ?
O4 C18 1.314(16) . ?
N1 C20 1.319(18) . ?
N1 C24 1.324(18) . ?
N2 C25 1.373(12) 2_556 ?
N2 C25 1.373(12) . ?
C1 C2 1.387(14) . ?
C1 C6 1.393(13) . ?
C1 C14 1.510(14) 2_556 ?
C2 C3 1.428(14) . ?
C3 C4 1.389(12) . ?
C3 C7 1.504(13) . ?
C4 C5 1.375(14) . ?
C5 C6 1.365(14) . ?
C7 C8 1.518(12) . ?
C8 C13 1.395(13) . ?
C8 C9 1.403(13) . ?
C9 C10 1.377(13) . ?
C10 C11 1.389(14) . ?
C10 C14 1.526(14) . ?
C11 C12 1.385(14) . ?
C12 C13 1.382(13) . ?
C14 C1 1.510(14) 2_556 ?
C15 C16 1.43(2) . ?
C16 C17 1.30(2) . ?
C17 C18 1.30(2) . ?
C18 C19 1.49(3) . ?
C20 C21 1.39(2) . ?
C21 C22 1.40(3) . ?
C22 C23 1.38(2) . ?
C23 C24 1.358(17) . ?
C25 C26 1.369(15) . ?
C26 C27 1.328(15) . ?
C27 C26 1.328(15) 2_556 ?
N3 C28 1.3900 . ?
N3 C32 1.3900 . ?
C28 C29 1.3900 . ?
C29 C30 1.3900 . ?
C30 C31 1.3900 . ?
C31 C32 1.3900 . ?

loop_
_geom_hbond_atom_site_label_D
_geom_hbond_atom_site_label_H
_geom_hbond_atom_site_label_A
_geom_hbond_distance_DH
_geom_hbond_distance_HA
_geom_hbond_distance_DA
_geom_hbond_angle_DHA
_geom_hbond_site_symmetry_A
O2 H2 N1 0.96 1.72 2.648(12) 160.8 .
